data_7702837
loop_
_publ_author_name
'Mukherjee, Partha Sarathi'
'Konar, Sanjit'
'Zangrando, Ennio'
'Diaz, Carmen'
'Ribas, Joan'
'Ray Chaudhuri*, Nirmalendu'

_publ_section_title
;
 Synthesis, crystal structure and magneto-structural correlation of two
 bi-bridging 1D copper(ii) chainsElectronic supplementary information
 (ESI) available: magnetization curve for 1 between 0 and 5 K and an EPR
 spectrum for 1. See http://www.rsc.org/suppdata/dt/b2/b204728b/
;
_journal_issue 18
_journal_name_full 'Journal of the Chemical Society, Dalton Transactions'
_journal_page_first 3471
_journal_paper_doi 10.1039/b204728b
_journal_year 2002
_chemical_formula_moiety '(C4 H4 N2) (C2 O4 2-) 4(H2 O) Cu2] 2(CL O4 1-)'
_chemical_formula_sum 'C6 H12 Cl2 Cu2 N2 O16'
_chemical_formula_weight 566.16
_chemical_name_systematic
;
catena-pyrazine-oxalate-tetraaquo-dicopper(II) diperchlorate 
;
_space_group_IT_number 12
_space_group_name_Hall '-C 2y'
_space_group_name_H-M_alt 'C 1 2/m 1'
_symmetry_cell_setting monoclinic
_symmetry_space_group_name_H-M 'C 1 2/m 1'
_atom_sites_solution_hydrogens geom
_atom_sites_solution_primary direct
_atom_sites_solution_secondary difmap
_audit_creation_method SHELXL-97
_cell_angle_alpha 90.00
_cell_angle_beta 90.96(2)
_cell_angle_gamma 90.00
_cell_formula_units_Z 2
_cell_length_a 10.644(4)
_cell_length_b 10.254(4)
_cell_length_c 8.363(3)
_cell_measurement_temperature 293(2)
_cell_volume 912.6(6)
_computing_cell_refinement 'Mosflm (Acta Cryst. D50, 760, 1994)'
_computing_data_collection 'Nonius xpress'
_computing_data_reduction 'Mosflm (Acta Cryst. D50, 760, 1994)'
_computing_molecular_graphics 'Ortep3/windows (Farrugia,1997)'
_computing_publication_material 'Wingx 1.64.02 (Farrugia, 1999)'
_computing_structure_refinement 'Shelxl-97 (Sheldrick, 1997)'
_computing_structure_solution 'Shelxs-97 (Sheldrick, 1990)'
_diffrn_ambient_temperature 293(2)
_diffrn_measured_fraction_theta_full 0.918
_diffrn_measured_fraction_theta_max 0.918
_diffrn_measurement_device_type 'image plate dip1030'
_diffrn_measurement_method 'laser scanner'
_diffrn_radiation_monochromator graphite
_diffrn_radiation_source 'fine-focus sealed tube'
_diffrn_radiation_type MoK\a
_diffrn_radiation_wavelength 0.71073
_diffrn_reflns_av_R_equivalents 0.0412
_diffrn_reflns_av_sigmaI/netI 0.0533
_diffrn_reflns_limit_h_max 14
_diffrn_reflns_limit_h_min -14
_diffrn_reflns_limit_k_max 13
_diffrn_reflns_limit_k_min -12
_diffrn_reflns_limit_l_max 10
_diffrn_reflns_limit_l_min -10
_diffrn_reflns_number 1890
_diffrn_reflns_theta_full 28.68
_diffrn_reflns_theta_max 28.68
_diffrn_reflns_theta_min 2.44
_exptl_absorpt_coefficient_mu 2.707
_exptl_absorpt_correction_T_max 1.0721
_exptl_absorpt_correction_T_min 0.5482
_exptl_absorpt_correction_type refdelf
_exptl_absorpt_process_details
;
Parkin S,Moezzi B & Hope H, (1995) J. Appl. Cryst. 28, 53-56
Cubic fit to sin(theta)/lambda - 24 parameters
;
_exptl_crystal_colour blue
_exptl_crystal_density_diffrn 2.060
_exptl_crystal_density_method 'not measured'
_exptl_crystal_F_000 564
_exptl_crystal_size_max 0.45
_exptl_crystal_size_mid 0.35
_exptl_crystal_size_min 0.25
_refine_diff_density_max 0.794
_refine_diff_density_min -0.558
_refine_diff_density_rms 0.151
_refine_ls_extinction_method none
_refine_ls_goodness_of_fit_ref 1.089
_refine_ls_hydrogen_treatment mixed
_refine_ls_matrix_type full
_refine_ls_number_parameters 85
_refine_ls_number_reflns 1135
_refine_ls_number_restraints 28
_refine_ls_restrained_S_all 1.131
_refine_ls_R_factor_all 0.0612
_refine_ls_R_factor_gt 0.0569
_refine_ls_shift/su_max 0.000
_refine_ls_shift/su_mean 0.000
_refine_ls_structure_factor_coef Fsqd
_refine_ls_weighting_details 'calc w=1/[\s^2^(Fo^2^)+(0.0978P)^2^+1.9281P] where P=(Fo^2^+2Fc^2^)/3'
_refine_ls_weighting_scheme calc
_refine_ls_wR_factor_gt 0.1526
_refine_ls_wR_factor_ref 0.1605
_reflns_number_gt 1008
_reflns_number_total 1135
_reflns_threshold_expression >2sigma(I)
_cod_data_source_file b204728b.txt
_cod_data_source_block complex-2
_cod_original_sg_symbol_H-M C2/m
_cod_database_code 7702837

loop_
_symmetry_equiv_pos_as_xyz
'x, y, z'
'-x, y, -z'
'x+1/2, y+1/2, z'
'-x+1/2, y+1/2, -z'
'-x, -y, -z'
'x, -y, z'
'-x+1/2, -y+1/2, -z'
'x+1/2, -y+1/2, z'

loop_
_atom_site_label
_atom_site_type_symbol
_atom_site_fract_x
_atom_site_fract_y
_atom_site_fract_z
_atom_site_U_iso_or_equiv
_atom_site_adp_type
_atom_site_occupancy
_atom_site_symmetry_multiplicity
_atom_site_calc_flag
_atom_site_refinement_flags
Cu Cu 0.28656(7) 0.0000 0.15070(9) 0.0472(4) Uani 1 2 d S
O1 O 0.4066(3) 0.1304(3) 0.0595(4) 0.0525(8) Uani 1 1 d .
O2 O 0.1658(4) -0.1427(5) 0.1993(7) 0.0788(12) Uani 1 1 d D
H1O H 0.078(3) -0.130(8) 0.223(12) 0.118 Uiso 1 1 d D
H2O H 0.167(7) -0.232(4) 0.159(11) 0.118 Uiso 1 1 d D
N1 N 0.4105(5) 0.0000 0.3767(7) 0.0477(11) Uani 1 2 d S
C1 C 0.4557(4) 0.1100(4) 0.4388(6) 0.0514(10) Uani 1 1 d .
H1 H 0.4268 0.1893 0.3987 0.062 Uiso 1 1 calc R
C2 C 0.5000 0.0754(5) 0.0000 0.0462(12) Uani 1 2 d S
Cl Cl 0.17371(14) 0.0000 0.7072(2) 0.0525(5) Uani 1 2 d SD
O10 O 0.0997(8) 0.0000 0.8415(13) 0.129(4) Uani 1 2 d SD
O11 O 0.2983(9) 0.0000 0.7610(17) 0.211(13) Uani 0.83(3) 2 d SPD
O12 O 0.1602(15) 0.1084(8) 0.6141(13) 0.192(9) Uani 0.83(3) 1 d PD
O13 O 0.254(3) 0.102(3) 0.706(3) 0.112(17) Uiso 0.17(3) 1 d PD
O14 O 0.095(3) 0.0000 0.574(2) 0.112(17) Uiso 0.17(3) 2 d SPD

loop_
_atom_site_aniso_label
_atom_site_aniso_U_11
_atom_site_aniso_U_22
_atom_site_aniso_U_33
_atom_site_aniso_U_23
_atom_site_aniso_U_13
_atom_site_aniso_U_12
Cu 0.0504(5) 0.0368(5) 0.0546(6) 0.000 0.0031(3) 0.000
O1 0.0634(18) 0.0354(14) 0.0590(19) 0.0006(12) 0.0122(14) 0.0024(13)
O2 0.068(2) 0.059(2) 0.110(4) 0.000(2) 0.006(2) -0.0068(18)
N1 0.047(2) 0.045(3) 0.051(3) 0.000 -0.002(2) 0.000
C1 0.059(2) 0.040(2) 0.056(3) 0.0025(17) -0.003(2) 0.0041(18)
C2 0.061(3) 0.033(3) 0.044(3) 0.000 0.002(2) 0.000
Cl 0.0486(8) 0.0409(8) 0.0680(10) 0.000 -0.0016(6) 0.000
O10 0.103(6) 0.158(9) 0.128(9) 0.000 0.055(6) 0.000
O11 0.060(6) 0.45(4) 0.121(11) 0.000 -0.017(6) 0.000
O12 0.37(2) 0.077(6) 0.127(8) 0.039(5) 0.058(11) 0.097(9)

loop_
_atom_type_symbol
_atom_type_description
_atom_type_scat_dispersion_real
_atom_type_scat_dispersion_imag
_atom_type_scat_source
C C 0.0033 0.0016 'International Tables Vol C Tables 4.2.6.8 and 6.1.1.4'
H H 0.0000 0.0000 'International Tables Vol C Tables 4.2.6.8 and 6.1.1.4'
N N 0.0061 0.0033 'International Tables Vol C Tables 4.2.6.8 and 6.1.1.4'
O O 0.0106 0.0060 'International Tables Vol C Tables 4.2.6.8 and 6.1.1.4'
Cl Cl 0.1484 0.1585 'International Tables Vol C Tables 4.2.6.8 and 6.1.1.4'
Cu Cu 0.3201 1.2651 'International Tables Vol C Tables 4.2.6.8 and 6.1.1.4'

loop_
_geom_angle_atom_site_label_1
_geom_angle_atom_site_label_2
_geom_angle_atom_site_label_3
_geom_angle
_geom_angle_site_symmetry_1
_geom_angle_site_symmetry_3
O2 Cu O2 94.4(3) . 6
O2 Cu O1 169.2(2) . .
O2 Cu O1 90.31(19) 6 .
O2 Cu O1 90.31(19) . 6
O2 Cu O1 169.2(2) 6 6
O1 Cu O1 83.46(18) . 6
O2 Cu N1 101.34(19) . .
O2 Cu N1 101.34(19) 6 .
O1 Cu N1 87.26(15) . .
O1 Cu N1 87.26(15) 6 .
C2 O1 Cu 111.4(3) . .
C1 N1 C1 116.2(6) . 6
C1 N1 Cu 121.5(3) . .
C1 N1 Cu 121.5(3) 6 .
N1 C1 C1 121.9(3) . 2_656
O1 C2 O1 126.6(5) 2_655 .
O1 C2 C2 116.7(3) 2_655 5_655
O1 C2 C2 116.7(3) . 5_655
O13 Cl O13 101(4) . 6
O13 Cl O12 133.5(14) . 6
O13 Cl O12 55.0(15) 6 6
O13 Cl O12 55.0(15) . .
O13 Cl O12 133.5(14) 6 .
O12 Cl O12 109.3(11) 6 .
O13 Cl O14 111.8(13) . .
O13 Cl O14 111.8(13) 6 .
O12 Cl O14 58.9(7) 6 .
O12 Cl O14 58.9(7) . .
O13 Cl O10 112.0(12) . .
O13 Cl O10 112.0(12) 6 .
O12 Cl O10 114.0(5) 6 .
O12 Cl O10 114.0(5) . .
O14 Cl O10 107.9(12) . .
O13 Cl O11 53.4(18) . .
O13 Cl O11 53.4(18) 6 .
O12 Cl O11 106.0(7) 6 .
O12 Cl O11 106.0(7) . .
O14 Cl O11 145.3(13) . .
O10 Cl O11 106.8(7) . .

loop_
_geom_bond_atom_site_label_1
_geom_bond_atom_site_label_2
_geom_bond_distance
_geom_bond_site_symmetry_2
Cu O2 1.994(4) .
Cu O2 1.994(4) 6
Cu O1 2.008(3) .
Cu O1 2.008(3) 6
Cu N1 2.287(6) .
O1 C2 1.253(4) .
N1 C1 1.329(5) .
N1 C1 1.329(5) 6
C1 C1 1.380(9) 2_656
C2 O1 1.253(4) 2_655
C2 C2 1.547(11) 5_655
Cl O13 1.345(15) .
Cl O13 1.345(15) 6
Cl O12 1.363(7) 6
Cl O12 1.363(7) .
Cl O14 1.383(15) .
Cl O10 1.383(8) .
Cl O11 1.393(10) .

loop_
_geom_torsion_atom_site_label_1
_geom_torsion_atom_site_label_2
_geom_torsion_atom_site_label_3
_geom_torsion_atom_site_label_4
_geom_torsion
_geom_torsion_site_symmetry_1
_geom_torsion_site_symmetry_4
O2 Cu O1 C2 -59.3(9) . .
O2 Cu O1 C2 -175.2(3) 6 .
O1 Cu O1 C2 -4.0(3) 6 .
N1 Cu O1 C2 83.5(3) . .
O2 Cu N1 C1 -143.4(5) . .
O2 Cu N1 C1 -46.5(5) 6 .
O1 Cu N1 C1 43.3(5) . .
O1 Cu N1 C1 126.9(5) 6 .
O2 Cu N1 C1 46.5(5) . 6
O2 Cu N1 C1 143.4(5) 6 6
O1 Cu N1 C1 -126.9(5) . 6
O1 Cu N1 C1 -43.3(5) 6 6
C1 N1 C1 C1 -0.1(11) 6 2_656
Cu N1 C1 C1 -170.7(5) . 2_656
Cu O1 C2 O1 -176.6(3) . 2_655
Cu O1 C2 C2 3.4(3) . 5_655
